data_4347079
loop_
_publ_author_name
'Sivchik, Vasily V.'
'Grachova, Elena V.'
'Melnikov, Alexei S.'
'Smirnov, Sergey N.'
'Ivanov, Alexander Yu'
'Hirva, Pipsa'
'Tunik, Sergey P.'
'Koshevoy, Igor O.'

_publ_section_title
;
 Solid-State and Solution Metallophilic Aggregation of a Cationic
 [Pt(NCN)L](+) Cyclometalated Complex.
;
_journal_issue 7
_journal_name_full 'Inorganic chemistry'
_journal_page_first 3351
_journal_page_last 3363
_journal_paper_doi 10.1021/acs.inorgchem.5b02713
_journal_volume 55
_journal_year 2016
_chemical_formula_moiety 'C21 H16 N3 Pt, B F4, C3 H6 O'
_chemical_formula_sum 'C24 H22 B F4 N3 O Pt'
_chemical_formula_weight 650.34
_space_group_crystal_system monoclinic
_space_group_IT_number 14
_space_group_name_Hall '-P 2yn'
_space_group_name_H-M_alt 'P 1 21/n 1'
_atom_sites_solution_hydrogens geom
_audit_creation_method SHELXL-2014/7
_cell_angle_alpha 90
_cell_angle_beta 103.308(2)
_cell_angle_gamma 90
_cell_formula_units_Z 4
_cell_length_a 7.6088(4)
_cell_length_b 26.9134(13)
_cell_length_c 11.6877(6)
_cell_measurement_reflns_used 9974
_cell_measurement_temperature 120(2)
_cell_measurement_theta_max 34.67
_cell_measurement_theta_min 2.85
_cell_volume 2329.1(2)
_computing_cell_refinement 'SAINT (Bruker AXS, 2009)'
_computing_data_collection 'APEX2 (Bruker AXS, 2010)'
_computing_data_reduction 'SAINT (Bruker AXS, 2009)'
_computing_molecular_graphics 'Diamond v.4.01 (Brandenburg, 2014)'
_computing_publication_material 'SHELXL-2014/6 (Sheldrick, 2014)'
_computing_structure_refinement 'SHELXL-2014/6 (Sheldrick, 2014)'
_computing_structure_solution 'SHELXS-2013 (Sheldrick, 2013)'
_diffrn_ambient_temperature 120(2)
_diffrn_detector_area_resol_mean 16
_diffrn_measured_fraction_theta_full 0.996
_diffrn_measured_fraction_theta_max 0.996
_diffrn_measurement_device '62mm x 62mm CCD camera on \k-goniostat'
_diffrn_measurement_device_type 'Bruker KAPPA APEX II DUO CCD'
_diffrn_measurement_method '\f scans and \w scans with \k offset'
_diffrn_radiation_monochromator 'curved graphite crystal'
_diffrn_radiation_type MoK\a
_diffrn_radiation_wavelength 0.71073
_diffrn_reflns_av_R_equivalents 0.0357
_diffrn_reflns_av_unetI/netI 0.0270
_diffrn_reflns_Laue_measured_fraction_full 0.996
_diffrn_reflns_Laue_measured_fraction_max 0.996
_diffrn_reflns_limit_h_max 9
_diffrn_reflns_limit_h_min -9
_diffrn_reflns_limit_k_max 33
_diffrn_reflns_limit_k_min -33
_diffrn_reflns_limit_l_max 12
_diffrn_reflns_limit_l_min -14
_diffrn_reflns_number 23147
_diffrn_reflns_point_group_measured_fraction_full 0.996
_diffrn_reflns_point_group_measured_fraction_max 0.996
_diffrn_reflns_theta_full 25.242
_diffrn_reflns_theta_max 26.000
_diffrn_reflns_theta_min 1.944
_exptl_absorpt_coefficient_mu 6.078
_exptl_absorpt_correction_T_max 0.539
_exptl_absorpt_correction_T_min 0.232
_exptl_absorpt_correction_type numerical
_exptl_absorpt_process_details 'SADABS (Sheldrick, 2008)'
_exptl_crystal_colour block
_exptl_crystal_density_diffrn 1.855
_exptl_crystal_description yellow
_exptl_crystal_F_000 1256
_exptl_crystal_size_max 0.339
_exptl_crystal_size_mid 0.121
_exptl_crystal_size_min 0.116
_refine_diff_density_max 2.298
_refine_diff_density_min -1.558
_refine_diff_density_rms 0.110
_refine_ls_extinction_method none
_refine_ls_goodness_of_fit_ref 1.076
_refine_ls_hydrogen_treatment constr
_refine_ls_matrix_type full
_refine_ls_number_parameters 353
_refine_ls_number_reflns 4574
_refine_ls_number_restraints 18
_refine_ls_restrained_S_all 1.074
_refine_ls_R_factor_all 0.0394
_refine_ls_R_factor_gt 0.0316
_refine_ls_shift/su_max 0.003
_refine_ls_shift/su_mean 0.000
_refine_ls_structure_factor_coef Fsqd
_refine_ls_weighting_details 'w=1/[\s^2^(Fo^2^)+(0.0060P)^2^+11.7863P] where P=(Fo^2^+2Fc^2^)/3'
_refine_ls_weighting_scheme calc
_refine_ls_wR_factor_gt 0.0567
_refine_ls_wR_factor_ref 0.0589
_reflns_Friedel_coverage 0.000
_reflns_number_gt 4023
_reflns_number_total 4574
_reflns_threshold_expression 'I > 2\s(I)'
_cod_data_source_file ic5b02713_si_002.cif
_cod_data_source_block 1
_cod_original_sg_symbol_H-M 'P 21/n'
_cod_database_code 4347079
_shelx_shelxl_version_number 2014/7
_shelx_space_group_comment
;
The symmetry employed for this shelxl refinement is uniquely defined
by the following loop, which should always be used as a source of
symmetry information in preference to the above space-group names.
They are only intended as comments.
;
_shelx_estimated_absorpt_t_min 0.232
_shelx_estimated_absorpt_t_max 0.539

loop_
_space_group_symop_operation_xyz
'x, y, z'
'-x+1/2, y+1/2, -z+1/2'
'-x, -y, -z'
'x-1/2, -y-1/2, z-1/2'

loop_
_atom_site_label
_atom_site_type_symbol
_atom_site_fract_x
_atom_site_fract_y
_atom_site_fract_z
_atom_site_U_iso_or_equiv
_atom_site_adp_type
_atom_site_occupancy
_atom_site_site_symmetry_order
_atom_site_calc_flag
_atom_site_refinement_flags_posn
_atom_site_refinement_flags_adp
_atom_site_refinement_flags_occupancy
_atom_site_disorder_assembly
_atom_site_disorder_group
C1 C 0.7517(6) -0.00086(17) 1.0051(4) 0.0209(10) Uani 1 1 d . . . . .
C2 C 0.7234(6) -0.01574(18) 1.1129(4) 0.0243(10) Uani 1 1 d . . . . .
C3 C 0.7338(6) -0.0665(2) 1.1405(5) 0.0307(11) Uani 1 1 d . . . . .
H5 H 0.7177 -0.0779 1.2144 0.037 Uiso 1 1 calc R U . . .
C4 C 0.7684(6) -0.09986(19) 1.0572(5) 0.0307(12) Uani 1 1 d . . . . .
H4 H 0.7739 -0.1343 1.0750 0.037 Uiso 1 1 calc R U . . .
C5 C 0.7952(6) -0.08446(19) 0.9490(5) 0.0288(11) Uani 1 1 d . . . . .
H3 H 0.8182 -0.1081 0.8939 0.035 Uiso 1 1 calc R U . . .
C6 C 0.7879(6) -0.03384(18) 0.9224(4) 0.0217(10) Uani 1 1 d . . . . .
C7 C 0.6293(7) 0.1111(2) 1.1836(4) 0.0297(11) Uani 1 1 d . . . . .
H9 H 0.6263 0.1425 1.1460 0.036 Uiso 1 1 calc R U . . .
C8 C 0.5841(7) 0.1087(2) 1.2906(5) 0.0347(13) Uani 1 1 d . . . . .
H10 H 0.5507 0.1379 1.3261 0.042 Uiso 1 1 calc R U . . .
C9 C 0.5880(6) 0.0635(2) 1.3456(4) 0.0364(13) Uani 1 1 d . . . . .
H11 H 0.5577 0.0611 1.4199 0.044 Uiso 1 1 calc R U . . .
C10 C 0.6361(6) 0.0214(2) 1.2925(4) 0.0310(12) Uani 1 1 d . . . . .
H12 H 0.6397 -0.0100 1.3301 0.037 Uiso 1 1 calc R U . . .
C11 C 0.6795(6) 0.0252(2) 1.1831(4) 0.0277(11) Uani 1 1 d . . . . .
C12 C 0.8297(6) 0.0688(2) 0.7299(4) 0.0288(10) Uani 1 1 d . . . . .
H16 H 0.8218 0.1040 0.7332 0.035 Uiso 1 1 calc R U . . .
C13 C 0.8701(7) 0.0473(2) 0.6322(4) 0.0318(12) Uani 1 1 d . . . . .
H15 H 0.8913 0.0673 0.5698 0.038 Uiso 1 1 calc R U . . .
C14 C 0.8795(7) -0.0037(2) 0.6260(5) 0.0334(12) Uani 1 1 d . . . . .
H14 H 0.9029 -0.0193 0.5581 0.040 Uiso 1 1 calc R U . . .
C15 C 0.8547(6) -0.0318(2) 0.7197(4) 0.0284(11) Uani 1 1 d . . . . .
H13 H 0.8637 -0.0670 0.7173 0.034 Uiso 1 1 calc R U . . .
C16 C 0.8166(6) -0.00888(18) 0.8170(4) 0.0243(10) Uani 1 1 d . . . . .
C17 C 0.8316(7) 0.1801(2) 0.9936(5) 0.0324(12) Uani 1 1 d . . . . .
H21 H 0.9275 0.1686 1.0551 0.039 Uiso 1 1 calc R U . . .
C18 C 0.8125(8) 0.2307(2) 0.9741(5) 0.0411(14) Uani 1 1 d . . . . .
H20 H 0.8930 0.2534 1.0219 0.049 Uiso 1 1 calc R U . . .
C19 C 0.6759(8) 0.2476(2) 0.8850(6) 0.0446(15) Uani 1 1 d . . . . .
H19 H 0.6597 0.2822 0.8701 0.053 Uiso 1 1 calc R U . . .
C20 C 0.5625(8) 0.2136(2) 0.8174(5) 0.0417(14) Uani 1 1 d . . . . .
H18 H 0.4671 0.2245 0.7548 0.050 Uiso 1 1 calc R U . . .
C21 C 0.5883(7) 0.1638(2) 0.8410(5) 0.0323(12) Uani 1 1 d . . . . .
H17 H 0.5100 0.1407 0.7932 0.039 Uiso 1 1 calc R U . . .
C22 C 0.3051(10) 0.2938(3) 0.0321(7) 0.067(2) Uani 1 1 d . . . . .
H22A H 0.3824 0.3225 0.0594 0.100 Uiso 1 1 calc R U . . .
H22B H 0.3165 0.2844 -0.0468 0.100 Uiso 1 1 calc R U . . .
H22C H 0.1792 0.3023 0.0299 0.100 Uiso 1 1 calc R U . . .
C23 C 0.3611(9) 0.2518(3) 0.1133(6) 0.0526(17) Uani 1 1 d . . . . .
C24 C 0.5094(10) 0.2597(4) 0.2135(7) 0.082(3) Uani 1 1 d . . . . .
H24A H 0.5542 0.2938 0.2120 0.122 Uiso 1 1 calc R U . . .
H24B H 0.4679 0.2545 0.2860 0.122 Uiso 1 1 calc R U . . .
H24C H 0.6068 0.2363 0.2106 0.122 Uiso 1 1 calc R U . . .
O1 O 0.2831(10) 0.2120(2) 0.0963(6) 0.104(2) Uani 1 1 d . . . . .
N1 N 0.6777(5) 0.07096(16) 1.1300(3) 0.0264(9) Uani 1 1 d . . . . .
N2 N 0.8010(5) 0.04193(15) 0.8206(3) 0.0236(9) Uani 1 1 d . . . . .
N3 N 0.7201(5) 0.14654(15) 0.9293(3) 0.0257(9) Uani 1 1 d . . . . .
Pt1 Pt 0.73870(2) 0.06866(2) 0.96929(2) 0.02308(6) Uani 1 1 d . . . . .
B1 B 0.2826(15) 0.1284(4) 0.5387(9) 0.033(6) Uani 0.737(19) 1 d D . P A 1
F1 F 0.1318(13) 0.1241(3) 0.4497(7) 0.073(3) Uani 0.737(19) 1 d D . P A 1
F2 F 0.3516(13) 0.0820(3) 0.5723(9) 0.049(2) Uani 0.737(19) 1 d D . P A 1
F3 F 0.2378(11) 0.1533(4) 0.6308(6) 0.054(2) Uani 0.737(19) 1 d D . P A 1
F4 F 0.4102(12) 0.1553(2) 0.5006(12) 0.082(4) Uani 0.737(19) 1 d D . P A 1
B11 B 0.300(3) 0.1282(8) 0.5329(15) 0.021(13) Uani 0.263(19) 1 d D U P A 2
F11 F 0.306(4) 0.1417(7) 0.4215(14) 0.058(8) Uani 0.263(19) 1 d D . P A 2
F12 F 0.315(4) 0.1688(7) 0.6049(18) 0.054(6) Uani 0.263(19) 1 d D . P A 2
F13 F 0.430(4) 0.0948(11) 0.582(3) 0.062(8) Uani 0.263(19) 1 d D . P A 2
F14 F 0.132(3) 0.1076(9) 0.519(3) 0.087(10) Uani 0.263(19) 1 d D . P A 2

loop_
_atom_site_aniso_label
_atom_site_aniso_U_11
_atom_site_aniso_U_22
_atom_site_aniso_U_33
_atom_site_aniso_U_23
_atom_site_aniso_U_13
_atom_site_aniso_U_12
C1 0.0113(19) 0.028(2) 0.021(2) 0.0029(18) -0.0001(19) -0.0032(18)
C2 0.011(2) 0.030(3) 0.028(3) 0.004(2) -0.0018(19) -0.0014(18)
C3 0.018(2) 0.036(3) 0.035(3) 0.005(3) 0.001(2) -0.006(2)
C4 0.020(2) 0.029(3) 0.040(3) 0.005(2) 0.000(2) -0.002(2)
C5 0.019(2) 0.028(3) 0.037(3) -0.002(2) 0.003(2) 0.0003(19)
C6 0.011(2) 0.026(3) 0.027(2) -0.002(2) 0.0005(18) -0.0008(18)
C7 0.024(2) 0.035(3) 0.029(3) -0.008(2) 0.004(2) -0.004(2)
C8 0.028(3) 0.049(3) 0.027(3) -0.011(2) 0.006(2) -0.004(2)
C9 0.022(2) 0.062(4) 0.024(3) -0.005(3) 0.003(2) -0.003(3)
C10 0.016(2) 0.048(3) 0.027(3) 0.005(2) 0.000(2) -0.002(2)
C11 0.012(2) 0.042(3) 0.025(3) -0.001(2) -0.0047(19) -0.003(2)
C12 0.027(2) 0.033(3) 0.025(2) 0.002(2) 0.0010(19) -0.003(2)
C13 0.028(3) 0.043(3) 0.023(3) 0.000(2) 0.004(2) -0.004(2)
C14 0.026(3) 0.048(3) 0.027(3) -0.011(2) 0.006(2) -0.005(2)
C15 0.017(2) 0.033(3) 0.034(3) -0.007(2) 0.002(2) -0.003(2)
C16 0.013(2) 0.033(3) 0.026(2) -0.003(2) 0.0024(18) -0.0045(19)
C17 0.033(3) 0.035(3) 0.029(3) -0.007(2) 0.007(2) -0.006(2)
C18 0.052(4) 0.028(3) 0.046(4) -0.012(3) 0.016(3) -0.011(3)
C19 0.052(4) 0.032(3) 0.051(4) 0.003(3) 0.015(3) -0.002(3)
C20 0.040(3) 0.034(3) 0.049(4) 0.007(3) 0.005(3) 0.000(2)
C21 0.030(3) 0.033(3) 0.032(3) 0.002(2) 0.003(2) -0.001(2)
C22 0.055(4) 0.078(5) 0.062(5) 0.013(4) 0.001(4) -0.015(4)
C23 0.055(4) 0.049(4) 0.058(4) -0.007(3) 0.023(3) 0.004(3)
C24 0.054(5) 0.131(8) 0.061(5) 0.030(5) 0.016(4) -0.006(5)
O1 0.150(6) 0.048(3) 0.103(5) -0.011(3) 0.005(4) -0.024(4)
N1 0.0200(18) 0.031(2) 0.025(2) -0.0016(19) -0.0028(16) -0.0033(18)
N2 0.0164(18) 0.029(2) 0.023(2) -0.0054(17) 0.0000(16) -0.0013(16)
N3 0.027(2) 0.026(2) 0.025(2) -0.0015(17) 0.0094(18) -0.0035(17)
Pt1 0.01947(9) 0.02623(10) 0.02175(9) -0.00203(9) 0.00105(6) -0.00318(8)
B1 0.044(8) 0.022(7) 0.036(8) -0.002(5) 0.017(6) 0.004(5)
F1 0.082(6) 0.062(5) 0.056(5) -0.023(4) -0.022(4) 0.024(4)
F2 0.064(5) 0.032(4) 0.052(4) 0.014(3) 0.016(4) 0.011(3)
F3 0.058(4) 0.069(5) 0.035(3) -0.012(3) 0.009(3) 0.026(4)
F4 0.089(6) 0.032(3) 0.151(11) 0.018(4) 0.084(7) 0.001(3)
B11 0.026(15) 0.020(17) 0.019(15) 0.001(9) 0.012(10) -0.003(9)
F11 0.111(19) 0.040(10) 0.030(9) 0.005(7) 0.026(11) 0.035(10)
F12 0.084(16) 0.036(9) 0.036(10) -0.013(7) 0.004(10) 0.002(9)
F13 0.070(17) 0.047(16) 0.065(12) 0.001(11) 0.009(14) 0.040(12)
F14 0.046(12) 0.073(15) 0.15(3) -0.042(16) 0.041(16) -0.039(11)

loop_
_atom_type_symbol
_atom_type_description
_atom_type_scat_dispersion_real
_atom_type_scat_dispersion_imag
_atom_type_scat_source
C C 0.0033 0.0016 'International Tables Vol C Tables 4.2.6.8 and 6.1.1.4'
H H 0.0000 0.0000 'International Tables Vol C Tables 4.2.6.8 and 6.1.1.4'
N N 0.0061 0.0033 'International Tables Vol C Tables 4.2.6.8 and 6.1.1.4'
B B 0.0013 0.0007 'International Tables Vol C Tables 4.2.6.8 and 6.1.1.4'
F F 0.0171 0.0103 'International Tables Vol C Tables 4.2.6.8 and 6.1.1.4'
Pt Pt -1.7033 8.3905 'International Tables Vol C Tables 4.2.6.8 and 6.1.1.4'
O O 0.0106 0.0060 'International Tables Vol C Tables 4.2.6.8 and 6.1.1.4'

loop_
_geom_angle_atom_site_label_1
_geom_angle_atom_site_label_2
_geom_angle_atom_site_label_3
_geom_angle
C2 C1 C6 123.1(4)
C2 C1 Pt1 118.1(4)
C6 C1 Pt1 118.8(3)
C1 C2 C3 118.6(5)
C1 C2 C11 113.4(4)
C3 C2 C11 128.0(5)
C4 C3 C2 118.5(5)
C4 C3 H5 120.8
C2 C3 H5 120.8
C5 C4 C3 122.3(5)
C5 C4 H4 118.8
C3 C4 H4 118.8
C4 C5 C6 119.2(5)
C4 C5 H3 120.4
C6 C5 H3 120.4
C1 C6 C5 118.3(5)
C1 C6 C16 112.7(4)
C5 C6 C16 129.0(5)
N1 C7 C8 122.7(5)
N1 C7 H9 118.7
C8 C7 H9 118.7
C7 C8 C9 119.1(5)
C7 C8 H10 120.5
C9 C8 H10 120.5
C8 C9 C10 119.7(5)
C8 C9 H11 120.2
C10 C9 H11 120.2
C9 C10 C11 119.6(5)
C9 C10 H12 120.2
C11 C10 H12 120.2
N1 C11 C10 119.9(5)
N1 C11 C2 113.7(4)
C10 C11 C2 126.3(5)
N2 C12 C13 122.4(5)
N2 C12 H16 118.8
C13 C12 H16 118.8
C14 C13 C12 119.2(5)
C14 C13 H15 120.4
C12 C13 H15 120.4
C13 C14 C15 119.1(5)
C13 C14 H14 120.4
C15 C14 H14 120.4
C14 C15 C16 120.1(5)
C14 C15 H13 120.0
C16 C15 H13 120.0
N2 C16 C15 120.4(5)
N2 C16 C6 113.6(4)
C15 C16 C6 126.0(5)
N3 C17 C18 122.7(5)
N3 C17 H21 118.6
C18 C17 H21 118.6
C19 C18 C17 119.0(5)
C19 C18 H20 120.5
C17 C18 H20 120.5
C18 C19 C20 118.8(6)
C18 C19 H19 120.6
C20 C19 H19 120.6
C21 C20 C19 119.4(5)
C21 C20 H18 120.3
C19 C20 H18 120.3
N3 C21 C20 122.6(5)
N3 C21 H17 118.7
C20 C21 H17 118.7
C23 C22 H22A 109.5
C23 C22 H22B 109.5
H22A C22 H22B 109.5
C23 C22 H22C 109.5
H22A C22 H22C 109.5
H22B C22 H22C 109.5
O1 C23 C24 121.5(7)
O1 C23 C22 120.7(7)
C24 C23 C22 117.8(7)
C23 C24 H24A 109.5
C23 C24 H24B 109.5
H24A C24 H24B 109.5
C23 C24 H24C 109.5
H24A C24 H24C 109.5
H24B C24 H24C 109.5
C7 N1 C11 119.0(4)
C7 N1 Pt1 126.9(4)
C11 N1 Pt1 114.0(3)
C12 N2 C16 118.8(4)
C12 N2 Pt1 126.6(3)
C16 N2 Pt1 114.6(3)
C17 N3 C21 117.4(4)
C17 N3 Pt1 122.2(3)
C21 N3 Pt1 120.3(3)
C1 Pt1 N2 80.27(18)
C1 Pt1 N1 80.74(18)
N2 Pt1 N1 161.00(17)
C1 Pt1 N3 179.17(17)
N2 Pt1 N3 100.13(16)
N1 Pt1 N3 98.85(16)
F1 B1 F4 109.4(9)
F1 B1 F3 108.8(9)
F4 B1 F3 108.6(8)
F1 B1 F2 109.8(8)
F4 B1 F2 108.8(9)
F3 B1 F2 111.5(9)
F11 B11 F14 103.4(18)
F11 B11 F12 111.1(17)
F14 B11 F12 110.1(19)
F11 B11 F13 113(2)
F14 B11 F13 111(2)
F12 B11 F13 108(2)

loop_
_geom_bond_atom_site_label_1
_geom_bond_atom_site_label_2
_geom_bond_distance
C1 C2 1.385(7)
C1 C6 1.386(7)
C1 Pt1 1.915(5)
C2 C3 1.402(7)
C2 C11 1.458(7)
C3 C4 1.393(7)
C3 H5 0.9500
C4 C5 1.389(7)
C4 H4 0.9500
C5 C6 1.396(7)
C5 H3 0.9500
C6 C16 1.463(7)
C7 N1 1.343(6)
C7 C8 1.373(7)
C7 H9 0.9500
C8 C9 1.374(8)
C8 H10 0.9500
C9 C10 1.381(8)
C9 H11 0.9500
C10 C11 1.396(7)
C10 H12 0.9500
C11 N1 1.377(7)
C12 N2 1.342(6)
C12 C13 1.378(7)
C12 H16 0.9500
C13 C14 1.376(8)
C13 H15 0.9500
C14 C15 1.380(7)
C14 H14 0.9500
C15 C16 1.382(7)
C15 H13 0.9500
C16 N2 1.374(6)
C17 N3 1.344(6)
C17 C18 1.382(8)
C17 H21 0.9500
C18 C19 1.369(9)
C18 H20 0.9500
C19 C20 1.375(8)
C19 H19 0.9500
C20 C21 1.372(7)
C20 H18 0.9500
C21 N3 1.346(6)
C21 H17 0.9500
C22 C23 1.473(10)
C22 H22A 0.9800
C22 H22B 0.9800
C22 H22C 0.9800
C23 O1 1.219(8)
C23 C24 1.443(10)
C24 H24A 0.9800
C24 H24B 0.9800
C24 H24C 0.9800
N1 Pt1 2.037(4)
N2 Pt1 2.035(4)
N3 Pt1 2.145(4)
B1 F1 1.365(10)
B1 F4 1.366(11)
B1 F3 1.376(10)
B1 F2 1.377(9)
B11 F11 1.364(15)
B11 F14 1.366(15)
B11 F12 1.367(16)
B11 F13 1.367(15)
